data_4080418
loop_
_publ_author_name
'Herbst, Annika'
'Bronner, Catherine'
'Dechambenoit, Pierre'
'Wenger, Oliver S.'

_publ_section_title
;
 Gold Complexes with Tridentate Cyclometalating and NHC Ligands: A Search
 for New Photoluminescent Gold(III) Compounds
;
_journal_issue 6
_journal_name_full Organometallics
_journal_page_first 1807
_journal_paper_doi 10.1021/om301226b
_journal_volume 32
_journal_year 2013
_chemical_formula_moiety 'C31 H37 Au2 Cl2 I4 N5, C4 H10 O'
_chemical_formula_sum 'C35 H47 Au2 Cl2 I4 N5 O'
_chemical_formula_weight 1526.21
_chemical_name_systematic
; 
 ? 
;
_space_group_IT_number 2
_symmetry_cell_setting triclinic
_symmetry_space_group_name_Hall '-P 1'
_symmetry_space_group_name_H-M 'P -1'
_atom_sites_solution_hydrogens geom
_atom_sites_solution_primary direct
_atom_sites_solution_secondary difmap
_audit_creation_method SHELXL-97
_cell_angle_alpha 63.634(12)
_cell_angle_beta 74.490(15)
_cell_angle_gamma 67.662(8)
_cell_formula_units_Z 2
_cell_length_a 12.259(4)
_cell_length_b 14.301(4)
_cell_length_c 15.770(6)
_cell_measurement_reflns_used 7746
_cell_measurement_temperature 120(2)
_cell_measurement_theta_max 28.13
_cell_measurement_theta_min 2.60
_cell_volume 2275.0(13)
_computing_cell_refinement 'Bruker SAINT'
_computing_data_collection 'Bruker APEX2'
_computing_data_reduction 'Bruker SAINT'
_computing_molecular_graphics ORTEP-32
_computing_publication_material 'WINGX (Farrugia)'
_computing_structure_refinement 'SHELXL-97 (Sheldrick, 2008)'
_computing_structure_solution 'AUTOSTRUCTURE (Bruker)'
_diffrn_ambient_temperature 120(2)
_diffrn_measured_fraction_theta_full 0.986
_diffrn_measured_fraction_theta_max 0.986
_diffrn_measurement_device_type 'Bruker APEX-II CCD'
_diffrn_measurement_method 'phi and omega scans'
_diffrn_radiation_monochromator graphite
_diffrn_radiation_source 'fine-focus sealed tube'
_diffrn_radiation_type MoK\a
_diffrn_radiation_wavelength 0.71073
_diffrn_reflns_av_R_equivalents 0.0636
_diffrn_reflns_av_sigmaI/netI 0.0392
_diffrn_reflns_limit_h_max 17
_diffrn_reflns_limit_h_min -17
_diffrn_reflns_limit_k_max 20
_diffrn_reflns_limit_k_min -20
_diffrn_reflns_limit_l_max 22
_diffrn_reflns_limit_l_min -22
_diffrn_reflns_number 113343
_diffrn_reflns_theta_full 30.27
_diffrn_reflns_theta_max 30.27
_diffrn_reflns_theta_min 1.45
_exptl_absorpt_coefficient_mu 9.305
_exptl_absorpt_correction_T_max 0.7677
_exptl_absorpt_correction_T_min 0.1149
_exptl_absorpt_correction_type multi-scan
_exptl_absorpt_process_details SADABS
_exptl_crystal_colour red
_exptl_crystal_density_diffrn 2.228
_exptl_crystal_density_meas ?
_exptl_crystal_density_method 'not measured'
_exptl_crystal_description needle
_exptl_crystal_F_000 1408
_exptl_crystal_size_max 0.41
_exptl_crystal_size_mid 0.06
_exptl_crystal_size_min 0.03
_refine_diff_density_max 1.942
_refine_diff_density_min -1.362
_refine_diff_density_rms 0.230
_refine_ls_extinction_method none
_refine_ls_goodness_of_fit_ref 1.063
_refine_ls_hydrogen_treatment riding
_refine_ls_matrix_type full
_refine_ls_number_parameters 445
_refine_ls_number_reflns 13439
_refine_ls_number_restraints 87
_refine_ls_restrained_S_all 1.070
_refine_ls_R_factor_all 0.0634
_refine_ls_R_factor_gt 0.0427
_refine_ls_shift/su_max 0.001
_refine_ls_shift/su_mean 0.000
_refine_ls_structure_factor_coef Fsqd
_refine_ls_weighting_details 'calc w=1/[\s^2^(Fo^2^)+(0.0553P)^2^+8.1565P] where P=(Fo^2^+2Fc^2^)/3'
_refine_ls_weighting_scheme calc
_refine_ls_wR_factor_gt 0.1079
_refine_ls_wR_factor_ref 0.1231
_reflns_number_gt 10319
_reflns_number_total 13439
_reflns_threshold_expression >2sigma(I)
_cod_data_source_file om301226b_si_002.cif
_cod_data_source_block '[(AuI2Cl)2(L3)]'
_cod_depositor_comments
;
The following automatic conversions were performed:

'_exptl_crystal_density_meas' value 'not measured' was changed to '?'
- the value is perceived as not measured.

Automatic conversion script
Id: cif_fix_values 3008 2015-01-20 13:52:24Z robertas 
;
_cod_original_cell_volume 2274.9(12)
_cod_original_sg_symbol_H-M P-1
_cod_database_code 4080418

loop_
_symmetry_equiv_pos_as_xyz
'x, y, z'
'-x, -y, -z'

loop_
_atom_site_label
_atom_site_type_symbol
_atom_site_fract_x
_atom_site_fract_y
_atom_site_fract_z
_atom_site_U_iso_or_equiv
_atom_site_adp_type
_atom_site_occupancy
_atom_site_symmetry_multiplicity
_atom_site_calc_flag
_atom_site_refinement_flags
_atom_site_disorder_assembly
_atom_site_disorder_group
C1 C 0.7468(5) 0.6537(5) 0.3236(5) 0.0348(13) Uani 1 1 d . . .
C2 C 0.9414(6) 0.6273(6) 0.2767(6) 0.0457(16) Uani 1 1 d . . .
C3 C 0.9164(6) 0.6433(5) 0.3612(6) 0.0415(15) Uani 1 1 d . . .
C4 C 1.0050(6) 0.6396(6) 0.4043(7) 0.0511(18) Uani 1 1 d . . .
H4 H 0.9883 0.6483 0.4632 0.061 Uiso 1 1 calc R . .
C5 C 1.1172(7) 0.6227(8) 0.3562(9) 0.071(3) Uani 1 1 d . . .
H5 H 1.1797 0.6214 0.3821 0.085 Uiso 1 1 calc R . .
C6 C 1.1433(8) 0.6072(9) 0.2701(10) 0.081(3) Uani 1 1 d . . .
H6 H 1.2221 0.5972 0.2386 0.098 Uiso 1 1 calc R . .
C7 C 1.0560(7) 0.6061(8) 0.2306(7) 0.064(2) Uani 1 1 d . . .
H7 H 1.0738 0.5916 0.1744 0.077 Uiso 1 1 calc R . .
C8 C 0.7352(5) 0.6779(5) 0.4732(5) 0.0325(12) Uani 1 1 d . . .
C9 C 0.6651(7) 0.6138(6) 0.5408(5) 0.0452(16) Uani 1 1 d . . .
H9 H 0.6532 0.5575 0.5313 0.054 Uiso 1 1 calc R . .
C10 C 0.6144(8) 0.6354(7) 0.6212(6) 0.056(2) Uani 1 1 d . . .
H10 H 0.5669 0.5931 0.6691 0.067 Uiso 1 1 calc R . .
C11 C 0.6320(7) 0.7184(7) 0.6331(6) 0.0526(19) Uani 1 1 d . . .
H11 H 0.5978 0.7348 0.6884 0.063 Uiso 1 1 calc R . .
C12 C 0.7025(6) 0.7768(5) 0.5600(5) 0.0360(13) Uani 1 1 d . . .
C14 C 0.7629(6) 0.8695(5) 0.6345(5) 0.0371(13) Uani 1 1 d . . .
C15 C 0.7011(6) 0.9733(5) 0.4884(5) 0.0403(14) Uani 1 1 d . . .
C16 C 0.7326(6) 1.0364(5) 0.5196(5) 0.0384(14) Uani 1 1 d . . .
C17 C 0.7216(7) 1.1463(6) 0.4633(6) 0.0512(18) Uani 1 1 d . . .
H17 H 0.7399 1.1910 0.4841 0.061 Uiso 1 1 calc R . .
C18 C 0.6825(9) 1.1867(6) 0.3756(7) 0.066(2) Uani 1 1 d . . .
H18 H 0.6752 1.2608 0.3343 0.079 Uiso 1 1 calc R . .
C19 C 0.6535(8) 1.1214(7) 0.3461(7) 0.061(2) Uani 1 1 d . . .
H19 H 0.6282 1.1526 0.2848 0.073 Uiso 1 1 calc R . .
C20 C 0.6599(7) 1.0144(6) 0.4015(6) 0.0523(19) Uani 1 1 d . . .
H20 H 0.6375 0.9712 0.3816 0.063 Uiso 1 1 calc R . .
C21 C 0.8220(8) 0.6213(7) 0.1718(6) 0.056(2) Uani 1 1 d . . .
H21A H 0.7427 0.6136 0.1791 0.067 Uiso 1 1 calc R . .
H21B H 0.8826 0.5531 0.1683 0.067 Uiso 1 1 calc R . .
C22 C 0.8377(14) 0.7170(11) 0.0798(8) 0.101(4) Uani 1 1 d . . .
H22A H 0.9145 0.7270 0.0766 0.121 Uiso 1 1 calc R . .
H22B H 0.8442 0.6962 0.0261 0.121 Uiso 1 1 calc R . .
C23 C 0.7494(13) 0.8195(12) 0.0642(9) 0.100(4) Uani 1 1 d U . .
H23A H 0.7408 0.8392 0.1190 0.120 Uiso 1 1 calc R . .
H23B H 0.6731 0.8103 0.0649 0.120 Uiso 1 1 calc R . .
C24 C 0.7679(15) 0.9142(12) -0.0252(11) 0.124(5) Uani 1 1 d DU . .
H24A H 0.8405 0.9287 -0.0247 0.149 Uiso 1 1 calc R . .
H24B H 0.7802 0.8949 -0.0808 0.149 Uiso 1 1 calc R . .
C27 C 0.8162(7) 1.0062(6) 0.6619(5) 0.0456(16) Uani 1 1 d . . .
H27A H 0.8186 0.9530 0.7288 0.055 Uiso 1 1 calc R . .
H27B H 0.7611 1.0777 0.6624 0.055 Uiso 1 1 calc R . .
C28 C 0.9368(8) 1.0176(8) 0.6215(8) 0.065(2) Uani 1 1 d . . .
H28A H 0.9362 1.0636 0.5525 0.078 Uiso 1 1 calc R . .
H28B H 0.9932 0.9443 0.6280 0.078 Uiso 1 1 calc R . .
C29 C 0.9832(10) 1.0681(10) 0.6675(10) 0.093(4) Uani 1 1 d . B .
H29A H 1.0490 1.0941 0.6226 0.111 Uiso 1 1 calc R . .
H29B H 0.9186 1.1335 0.6727 0.111 Uiso 1 1 calc R . .
C30 C 1.0224(19) 1.0063(18) 0.7538(14) 0.175(6) Uani 1 1 d DU . .
H30A H 1.0680 0.9306 0.7587 0.210 Uiso 1 1 calc R A 1
H30B H 0.9550 1.0038 0.8052 0.210 Uiso 1 1 calc R A 1
C31A C 1.107(3) 1.066(4) 0.7611(19) 0.188(6) Uani 0.50 1 d PDU B 1
H31A H 1.1863 1.0522 0.7238 0.226 Uiso 0.50 1 calc PR B 1
H31B H 1.0690 1.1458 0.7452 0.226 Uiso 0.50 1 calc PR B 1
C31B C 0.999(3) 1.079(3) 0.816(3) 0.188(6) Uani 0.50 1 d PDU B 2
H31C H 1.0076 1.1533 0.7764 0.226 Uiso 0.50 1 calc PR B 2
H31D H 0.9231 1.0837 0.8579 0.226 Uiso 0.50 1 calc PR B 2
Au1 Au 0.57546(2) 0.67137(2) 0.330979(19) 0.03538(7) Uani 1 1 d . . .
Au2 Au 0.81596(3) 0.73993(2) 0.752835(18) 0.04155(8) Uani 1 1 d . . .
N1 N 0.8333(5) 0.6355(5) 0.2550(4) 0.0405(13) Uani 1 1 d . . .
N2 N 0.7966(4) 0.6575(4) 0.3898(4) 0.0340(11) Uani 1 1 d . . .
N3 N 0.7201(5) 0.8686(4) 0.5636(4) 0.0369(11) Uani 1 1 d . . .
N4 N 0.7695(5) 0.9699(4) 0.6092(4) 0.0386(12) Uani 1 1 d . . .
N5 N 0.7541(4) 0.7591(4) 0.4813(4) 0.0314(10) Uani 1 1 d . . .
I1 I 0.52861(4) 0.88105(4) 0.28386(4) 0.04559(11) Uani 1 1 d . . .
Cl2 Cl 0.37619(17) 0.69309(19) 0.3326(2) 0.0679(6) Uani 1 1 d . . .
I3 I 0.63559(5) 0.45902(4) 0.38837(5) 0.06215(16) Uani 1 1 d . . .
I4 I 1.01797(5) 0.68648(5) 0.65078(4) 0.05671(13) Uani 1 1 d . . .
Cl5 Cl 0.8834(2) 0.59010(16) 0.89245(15) 0.0654(6) Uani 1 1 d . . .
I6 I 0.60800(5) 0.80429(5) 0.84473(4) 0.06089(15) Uani 1 1 d . . .
O1 O 0.654(2) 0.3991(19) 0.1390(14) 0.268(10) Uani 1 1 d DU . .
C34 C 0.592(3) 0.512(2) 0.098(2) 0.239(11) Uani 1 1 d DU . .
H34A H 0.6371 0.5507 0.1083 0.287 Uiso 1 1 calc R . .
H34B H 0.6026 0.5313 0.0288 0.287 Uiso 1 1 calc R . .
C35 C 0.736(3) 0.337(3) 0.078(3) 0.37(2) Uani 1 1 d DU . .
H35A H 0.7230 0.2663 0.0955 0.442 Uiso 1 1 calc R . .
H35B H 0.7340 0.3810 0.0092 0.442 Uiso 1 1 calc R . .
C33 C 0.477(3) 0.560(3) 0.1213(18) 0.34(3) Uani 1 1 d DU . .
H33A H 0.4543 0.6379 0.0785 0.507 Uiso 1 1 calc R . .
H33B H 0.4638 0.5546 0.1873 0.507 Uiso 1 1 calc R . .
H33C H 0.4278 0.5240 0.1146 0.507 Uiso 1 1 calc R . .
C36 C 0.836(3) 0.326(3) 0.112(3) 0.37(3) Uani 1 1 d DU . .
H36A H 0.9068 0.2801 0.0860 0.559 Uiso 1 1 calc R . .
H36B H 0.8276 0.2918 0.1816 0.559 Uiso 1 1 calc R . .
H36C H 0.8456 0.3984 0.0913 0.559 Uiso 1 1 calc R . .
C25 C 0.6666(16) 1.0138(16) -0.0354(19) 0.209(11) Uani 1 1 d DU . .
H25A H 0.6147 1.0134 -0.0737 0.251 Uiso 1 1 calc R . .
H25B H 0.6227 1.0013 0.0293 0.251 Uiso 1 1 calc R . .
C26 C 0.668(2) 1.1214(17) -0.072(2) 0.244(13) Uani 1 1 d DU . .
H26A H 0.5996 1.1639 -0.0419 0.366 Uiso 1 1 calc R . .
H26B H 0.6655 1.1534 -0.1411 0.366 Uiso 1 1 calc R . .
H26C H 0.7416 1.1228 -0.0592 0.366 Uiso 1 1 calc R . .
C32 C 1.109(2) 0.998(2) 0.8704(17) 0.225(7) Uani 1 1 d DU . .
H32A H 1.1593 1.0177 0.8947 0.337 Uiso 1 1 calc R B 1
H32B H 1.1412 0.9197 0.8821 0.337 Uiso 1 1 calc R B 1
H32C H 1.0282 1.0133 0.9031 0.337 Uiso 1 1 calc R B 1

loop_
_atom_site_aniso_label
_atom_site_aniso_U_11
_atom_site_aniso_U_22
_atom_site_aniso_U_33
_atom_site_aniso_U_23
_atom_site_aniso_U_13
_atom_site_aniso_U_12
C1 0.029(3) 0.036(3) 0.056(4) -0.030(3) -0.005(3) -0.012(2)
C2 0.033(3) 0.041(3) 0.074(5) -0.034(3) 0.004(3) -0.014(3)
C3 0.026(3) 0.033(3) 0.074(5) -0.030(3) -0.004(3) -0.008(2)
C4 0.033(4) 0.045(4) 0.084(6) -0.028(4) -0.017(4) -0.010(3)
C5 0.030(4) 0.065(5) 0.129(9) -0.050(6) -0.016(5) -0.008(4)
C6 0.032(4) 0.075(6) 0.144(10) -0.059(7) 0.013(5) -0.021(4)
C7 0.035(4) 0.074(6) 0.090(7) -0.050(5) 0.014(4) -0.017(4)
C8 0.030(3) 0.027(3) 0.044(3) -0.014(2) -0.009(2) -0.009(2)
C9 0.051(4) 0.047(4) 0.052(4) -0.020(3) -0.010(3) -0.026(3)
C10 0.061(5) 0.079(6) 0.046(4) -0.024(4) 0.008(3) -0.049(5)
C11 0.053(5) 0.078(5) 0.047(4) -0.036(4) 0.004(3) -0.034(4)
C12 0.030(3) 0.037(3) 0.047(3) -0.019(3) -0.010(3) -0.010(2)
C14 0.032(3) 0.043(3) 0.044(3) -0.024(3) -0.006(3) -0.009(3)
C15 0.040(4) 0.037(3) 0.051(4) -0.023(3) -0.015(3) -0.004(3)
C16 0.034(3) 0.039(3) 0.049(4) -0.027(3) -0.007(3) -0.005(3)
C17 0.058(5) 0.034(3) 0.069(5) -0.030(3) -0.018(4) -0.004(3)
C18 0.087(7) 0.027(3) 0.075(6) -0.019(4) -0.030(5) 0.002(4)
C19 0.069(6) 0.045(4) 0.067(5) -0.025(4) -0.032(4) 0.004(4)
C20 0.061(5) 0.041(4) 0.064(5) -0.030(4) -0.032(4) 0.001(3)
C21 0.059(5) 0.070(5) 0.060(5) -0.049(4) 0.015(4) -0.027(4)
C22 0.144(13) 0.111(10) 0.069(7) -0.056(7) -0.005(7) -0.040(9)
C23 0.108(10) 0.116(10) 0.073(7) -0.033(7) -0.018(7) -0.030(8)
C24 0.141(12) 0.129(11) 0.104(9) -0.003(8) -0.046(9) -0.071(9)
C27 0.052(4) 0.051(4) 0.049(4) -0.034(3) -0.007(3) -0.013(3)
C28 0.050(5) 0.079(6) 0.094(7) -0.058(5) -0.009(4) -0.019(4)
C29 0.064(7) 0.112(9) 0.153(12) -0.097(9) -0.011(7) -0.025(6)
C30 0.208(15) 0.219(15) 0.177(13) -0.108(11) -0.093(11) -0.060(12)
C31A 0.227(13) 0.227(13) 0.198(12) -0.112(10) -0.097(10) -0.073(11)
C31B 0.227(13) 0.227(13) 0.198(12) -0.112(10) -0.097(10) -0.073(11)
Au1 0.02704(12) 0.04080(13) 0.05089(15) -0.02563(11) -0.00472(9) -0.01354(9)
Au2 0.04790(16) 0.04217(14) 0.03923(14) -0.02170(11) -0.00651(11) -0.01023(11)
N1 0.031(3) 0.047(3) 0.061(4) -0.037(3) 0.006(2) -0.017(2)
N2 0.027(3) 0.032(2) 0.051(3) -0.022(2) -0.007(2) -0.009(2)
N3 0.036(3) 0.038(3) 0.046(3) -0.025(2) -0.010(2) -0.008(2)
N4 0.038(3) 0.040(3) 0.052(3) -0.030(3) -0.007(2) -0.012(2)
N5 0.031(3) 0.028(2) 0.044(3) -0.017(2) -0.011(2) -0.0087(19)
I1 0.0404(2) 0.0404(2) 0.0584(3) -0.0241(2) -0.0080(2) -0.00732(18)
Cl2 0.0297(9) 0.0693(13) 0.1132(19) -0.0361(13) -0.0082(10) -0.0227(9)
I3 0.0522(3) 0.0464(3) 0.1062(5) -0.0439(3) 0.0026(3) -0.0244(2)
I4 0.0461(3) 0.0578(3) 0.0610(3) -0.0277(2) -0.0029(2) -0.0069(2)
Cl5 0.0816(16) 0.0453(10) 0.0501(11) -0.0191(8) -0.0079(10) 0.0016(9)
I6 0.0627(4) 0.0670(3) 0.0524(3) -0.0332(3) 0.0062(2) -0.0156(3)
O1 0.42(3) 0.221(19) 0.135(14) -0.039(12) -0.045(16) -0.10(2)
C34 0.37(3) 0.21(2) 0.148(18) -0.021(17) -0.04(2) -0.15(2)
C35 0.41(4) 0.31(3) 0.25(3) 0.05(2) -0.06(3) -0.15(3)
C33 0.25(3) 0.33(4) 0.14(2) -0.01(2) 0.08(2) 0.04(3)
C36 0.26(4) 0.35(4) 0.33(4) 0.10(3) -0.04(3) -0.18(3)
C25 0.109(13) 0.177(17) 0.246(19) 0.042(16) -0.070(13) -0.060(13)
C26 0.19(2) 0.20(2) 0.36(4) -0.15(3) -0.04(3) -0.01(2)
C32 0.246(15) 0.245(14) 0.226(14) -0.105(12) -0.079(12) -0.068(13)

loop_
_atom_type_symbol
_atom_type_description
_atom_type_scat_dispersion_real
_atom_type_scat_dispersion_imag
_atom_type_scat_source
C C 0.0033 0.0016 'International Tables Vol C Tables 4.2.6.8 and 6.1.1.4'
H H 0.0000 0.0000 'International Tables Vol C Tables 4.2.6.8 and 6.1.1.4'
Au Au -2.0133 8.8022 'International Tables Vol C Tables 4.2.6.8 and 6.1.1.4'
N N 0.0061 0.0033 'International Tables Vol C Tables 4.2.6.8 and 6.1.1.4'
I I -0.4742 1.8119 'International Tables Vol C Tables 4.2.6.8 and 6.1.1.4'
O O 0.0106 0.0060 'International Tables Vol C Tables 4.2.6.8 and 6.1.1.4'
Cl Cl 0.1484 0.1585 'International Tables Vol C Tables 4.2.6.8 and 6.1.1.4'

loop_
_geom_angle_atom_site_label_1
_geom_angle_atom_site_label_2
_geom_angle_atom_site_label_3
_geom_angle
N1 C1 N2 107.8(5)
N1 C1 Au1 127.0(4)
N2 C1 Au1 125.2(5)
C7 C2 C3 121.5(7)
C7 C2 N1 131.8(8)
C3 C2 N1 106.7(6)
N2 C3 C2 106.8(6)
N2 C3 C4 131.1(7)
C2 C3 C4 122.0(7)
C5 C4 C3 115.9(8)
C5 C4 H4 122.0
C3 C4 H4 122.0
C4 C5 C6 122.5(8)
C4 C5 H5 118.8
C6 C5 H5 118.8
C7 C6 C5 121.0(8)
C7 C6 H6 119.5
C5 C6 H6 119.5
C6 C7 C2 117.0(9)
C6 C7 H7 121.5
C2 C7 H7 121.5
N5 C8 C9 124.4(6)
N5 C8 N2 114.2(5)
C9 C8 N2 121.3(5)
C10 C9 C8 117.4(6)
C10 C9 H9 121.3
C8 C9 H9 121.3
C9 C10 C11 120.3(7)
C9 C10 H10 119.8
C11 C10 H10 119.8
C10 C11 C12 116.6(7)
C10 C11 H11 121.7
C12 C11 H11 121.7
N5 C12 C11 125.7(6)
N5 C12 N3 113.8(6)
C11 C12 N3 120.5(6)
N4 C14 N3 108.6(6)
N4 C14 Au2 125.8(5)
N3 C14 Au2 125.6(5)
C20 C15 C16 123.0(7)
C20 C15 N3 132.0(6)
C16 C15 N3 105.0(6)
N4 C16 C17 131.8(6)
N4 C16 C15 107.7(6)
C17 C16 C15 120.5(6)
C18 C17 C16 116.4(7)
C18 C17 H17 121.8
C16 C17 H17 121.8
C17 C18 C19 121.7(7)
C17 C18 H18 119.2
C19 C18 H18 119.2
C20 C19 C18 122.9(8)
C20 C19 H19 118.5
C18 C19 H19 118.5
C19 C20 C15 115.5(7)
C19 C20 H20 122.3
C15 C20 H20 122.3
N1 C21 C22 112.0(7)
N1 C21 H21A 109.2
C22 C21 H21A 109.2
N1 C21 H21B 109.2
C22 C21 H21B 109.2
H21A C21 H21B 107.9
C23 C22 C21 118.2(11)
C23 C22 H22A 107.8
C21 C22 H22A 107.8
C23 C22 H22B 107.8
C21 C22 H22B 107.8
H22A C22 H22B 107.1
C22 C23 C24 117.7(13)
C22 C23 H23A 107.9
C24 C23 H23A 107.9
C22 C23 H23B 107.9
C24 C23 H23B 107.9
H23A C23 H23B 107.2
C25 C24 C23 112.2(15)
C25 C24 H24A 109.2
C23 C24 H24A 109.2
C25 C24 H24B 109.2
C23 C24 H24B 109.2
H24A C24 H24B 107.9
N4 C27 C28 113.6(6)
N4 C27 H27A 108.9
C28 C27 H27A 108.9
N4 C27 H27B 108.9
C28 C27 H27B 108.9
H27A C27 H27B 107.7
C27 C28 C29 115.2(8)
C27 C28 H28A 108.5
C29 C28 H28A 108.5
C27 C28 H28B 108.5
C29 C28 H28B 108.5
H28A C28 H28B 107.5
C30 C29 C28 119.3(13)
C30 C29 H29A 107.5
C28 C29 H29A 107.5
C30 C29 H29B 107.5
C28 C29 H29B 107.5
H29A C29 H29B 107.0
C29 C30 C31A 105(2)
C29 C30 C31B 112(2)
C31A C30 C31B 49.5(9)
C29 C30 H30A 110.7
C31A C30 H30A 110.7
C31B C30 H30A 136.3
C29 C30 H30B 110.7
C31A C30 H30B 110.7
C31B C30 H30B 62.4
H30A C30 H30B 108.8
C32 C31A C30 92.1(19)
C32 C31A H31A 113.3
C30 C31A H31A 113.3
C32 C31A H31B 113.3
C30 C31A H31B 113.3
H31A C31A H31B 110.6
C32 C31B C30 92.0(19)
C32 C31B H31C 113.3
C30 C31B H31C 113.3
C32 C31B H31D 113.3
C30 C31B H31D 113.3
H31C C31B H31D 110.6
C1 Au1 Cl2 177.5(2)
C1 Au1 I3 87.18(17)
Cl2 Au1 I3 92.92(6)
C1 Au1 I1 88.90(17)
Cl2 Au1 I1 91.16(6)
I3 Au1 I1 174.71(2)
C14 Au2 Cl5 177.93(19)
C14 Au2 I4 87.12(19)
Cl5 Au2 I4 92.13(6)
C14 Au2 I6 89.06(19)
Cl5 Au2 I6 91.70(6)
I4 Au2 I6 176.16(2)
C1 N1 C2 109.3(6)
C1 N1 C21 126.9(6)
C2 N1 C21 123.8(6)
C1 N2 C3 109.4(6)
C1 N2 C8 126.2(5)
C3 N2 C8 124.4(5)
C14 N3 C15 109.1(5)
C14 N3 C12 127.2(6)
C15 N3 C12 123.6(5)
C14 N4 C16 109.6(5)
C14 N4 C27 127.1(6)
C16 N4 C27 123.1(6)
C12 N5 C8 115.6(5)
C34 O1 C35 122(3)
C33 C34 O1 126(3)
C33 C34 H34A 105.8
O1 C34 H34A 105.8
C33 C34 H34B 105.8
O1 C34 H34B 105.8
H34A C34 H34B 106.2
C36 C35 O1 92(3)
C36 C35 H35A 113.2
O1 C35 H35A 113.2
C36 C35 H35B 113.2
O1 C35 H35B 113.2
H35A C35 H35B 110.6
C34 C33 H33A 109.5
C34 C33 H33B 109.5
H33A C33 H33B 109.5
C34 C33 H33C 109.5
H33A C33 H33C 109.5
H33B C33 H33C 109.5
C35 C36 H36A 109.5
C35 C36 H36B 109.5
H36A C36 H36B 109.5
C35 C36 H36C 109.5
H36A C36 H36C 109.5
H36B C36 H36C 109.5
C26 C25 C24 128.1(18)
C26 C25 H25A 105.3
C24 C25 H25A 105.3
C26 C25 H25B 105.3
C24 C25 H25B 105.3
H25A C25 H25B 106.0
C25 C26 H26A 109.5
C25 C26 H26B 109.5
H26A C26 H26B 109.5
C25 C26 H26C 109.5
H26A C26 H26C 109.5
H26B C26 H26C 109.5
C31A C32 H32A 109.5
C31B C32 H32A 125.5
C31A C32 H32B 109.5
C31B C32 H32B 124.9
H32A C32 H32B 109.5
C31A C32 H32C 109.5
H32A C32 H32C 109.5
H32B C32 H32C 109.5

loop_
_geom_bond_atom_site_label_1
_geom_bond_atom_site_label_2
_geom_bond_distance
C1 N1 1.337(8)
C1 N2 1.373(8)
C1 Au1 1.995(6)
C2 C7 1.386(10)
C2 C3 1.386(11)
C2 N1 1.405(9)
C3 N2 1.378(8)
C3 C4 1.402(10)
C4 C5 1.369(12)
C4 H4 0.9500
C5 C6 1.406(16)
C5 H5 0.9500
C6 C7 1.381(14)
C6 H6 0.9500
C7 H7 0.9500
C8 N5 1.331(7)
C8 C9 1.399(9)
C8 N2 1.424(8)
C9 C10 1.367(11)
C9 H9 0.9500
C10 C11 1.380(11)
C10 H10 0.9500
C11 C12 1.391(10)
C11 H11 0.9500
C12 N5 1.319(8)
C12 N3 1.436(8)
C14 N4 1.338(8)
C14 N3 1.361(8)
C14 Au2 2.000(7)
C15 C20 1.381(10)
C15 C16 1.402(9)
C15 N3 1.417(9)
C16 N4 1.388(9)
C16 C17 1.393(10)
C17 C18 1.383(12)
C17 H17 0.9500
C18 C19 1.393(12)
C18 H18 0.9500
C19 C20 1.367(11)
C19 H19 0.9500
C20 H20 0.9500
C21 N1 1.463(9)
C21 C22 1.518(15)
C21 H21A 0.9900
C21 H21B 0.9900
C22 C23 1.413(17)
C22 H22A 0.9900
C22 H22B 0.9900
C23 C24 1.496(18)
C23 H23A 0.9900
C23 H23B 0.9900
C24 C25 1.469(16)
C24 H24A 0.9900
C24 H24B 0.9900
C27 N4 1.467(8)
C27 C28 1.485(12)
C27 H27A 0.9900
C27 H27B 0.9900
C28 C29 1.538(12)
C28 H28A 0.9900
C28 H28B 0.9900
C29 C30 1.35(2)
C29 H29A 0.9900
C29 H29B 0.9900
C30 C31A 1.63(2)
C30 C31B 1.63(2)
C30 H30A 0.9900
C30 H30B 0.9900
C31A C32 1.56(2)
C31A H31A 0.9900
C31A H31B 0.9900
C31B C32 1.56(2)
C31B H31C 0.9900
C31B H31D 0.9900
Au1 Cl2 2.3369(19)
Au1 I3 2.6075(9)
Au1 I1 2.6104(9)
Au2 Cl5 2.358(2)
Au2 I4 2.6132(9)
Au2 I6 2.6214(9)
O1 C34 1.417(17)
O1 C35 1.505(19)
C34 C33 1.35(4)
C34 H34A 0.9900
C34 H34B 0.9900
C35 C36 1.396(19)
C35 H35A 0.9900
C35 H35B 0.9900
C33 H33A 0.9800
C33 H33B 0.9800
C33 H33C 0.9800
C36 H36A 0.9800
C36 H36B 0.9800
C36 H36C 0.9800
C25 C26 1.390(13)
C25 H25A 0.9900
C25 H25B 0.9900
C26 H26A 0.9800
C26 H26B 0.9800
C26 H26C 0.9800
C32 H32A 0.9800
C32 H32B 0.9800
C32 H32C 0.9800
